data_1563186
loop_
_publ_author_name
'Asiri Naidu, S.'
'Boudin, S.'
'Varadaraju, U.V.'
'Raveau, B.'

_publ_section_title
;
 Host-sensitized emission of LiInW2O8 wolframites: From red-Eu3+ to
 white-Dy3+ phosphors
;
_journal_issue 9
_journal_name_full 'Journal of Solid State Chemistry'
_journal_page_first 2566
_journal_page_last 2570
_journal_paper_doi 10.1016/j.jssc.2011.07.029
_journal_volume 184
_journal_year 2011
_chemical_formula_structural LiInW2O8
_chemical_formula_sum 'In Li O8 W2'
_chemical_formula_weight 617.455
_space_group_crystal_system monoclinic
_space_group_IT_number 15
_space_group_name_Hall '-C 2yc'
_space_group_name_H-M_alt 'C 1 2/c 1'
_cell_angle_alpha 90.
_cell_angle_beta 91.0820(1)
_cell_angle_gamma 90.
_cell_formula_units_Z 4
_cell_length_a 9.58096(1)
_cell_length_b 11.59048(2)
_cell_length_c 4.95688(1)
_cell_volume 550.3531(16)
_computing_structure_refinement 'Fullprof Suite 1.00 (Feb 2007)'
_diffrn_ambient_temperature 293
_diffrn_measurement_device_type 'X'Pert Pro Panalytical Philips'
_diffrn_radiation_type 'Cu K\a'
_diffrn_radiation_wavelength 1.5418
_diffrn_source_type 'X-ray tube'
_exptl_crystal_density_diffrn 7.45
_pd_calc_method 'Rietveld refinement'
_pd_char_colour white
_pd_meas_2theta_range_inc 0.013130
_pd_meas_2theta_range_max 120.00
_pd_meas_2theta_range_min 10.00
_pd_meas_number_of_points 8378
_pd_meas_scan_method step
_pd_proc_2theta_range_inc 0.013130
_pd_proc_2theta_range_max 120.00
_pd_proc_2theta_range_min 10.00
_pd_proc_ls_prof_R_factor 0.0504
_pd_proc_ls_prof_wR_expected 0.0155
_pd_proc_ls_prof_wR_factor 0.0675
_pd_spec_mount_mode reflection
_pd_spec_shape flat_sheet
_refine_diff_density_max 3.21
_refine_diff_density_min -2.31
_refine_ls_number_constraints 0
_refine_ls_number_parameters 41
_refine_ls_number_restraints 0
_refine_ls_R_factor_all 0.0533
_refine_ls_R_I_factor 0.0837
_refine_ls_shift/su_max 0.25
_refine_ls_weighting_scheme sigma
_reflns_limit_h_max 10
_reflns_limit_h_min -10
_reflns_limit_k_max 12
_reflns_limit_k_min 0
_reflns_limit_l_max 5
_reflns_limit_l_min 0
_reflns_number_observed 407
_cod_data_source_file JSSC-2011-184-2566.cif
_cod_data_source_block LiInW2O8
_cod_original_cell_volume 550.353(2)
_cod_original_sg_symbol_H-M 'C 2/c'
_cod_original_formula_sum 'In1 Li1 O8 W2'
_cod_database_code 1563186

loop_
_symmetry_equiv_pos_site_id
_symmetry_equiv_pos_as_xyz
1 'x, -y, z+1/2'
2 '-x, -y, -z'
3 '-x, y, -z+1/2'
4 'x, y, z'
5 'x+1/2, -y+1/2, z+1/2'
6 '-x+1/2, -y+1/2, -z'
7 '-x+1/2, y+1/2, -z+1/2'
8 'x+1/2, y+1/2, z'

loop_
_atom_site_label
_atom_site_type_symbol
_atom_site_symmetry_multiplicity
_atom_site_Wyckoff_symbol
_atom_site_fract_x
_atom_site_fract_y
_atom_site_fract_z
_atom_site_occupancy
_atom_site_B_iso_or_equiv
W W 8 f 0.2424(1) 0.08932(8) 0.2506(3) 1. 0.21(2)
In IN 4 e 0 0.3389(3) 0.25 1. 0.53(4)
Li LI 4 e 0.5 0.3412(6) 0.25 1. 1.
O(1) O 8 f 0.358(1) 0.050(1) 0.938(3) 1. 0.8(1)
O(2) O 8 f 0.388(1) 0.169(1) 0.387(2) 1. 0.8(1)
O(3) O 8 f 0.352(1) 0.549(1) 0.943(3) 1. 0.8(1)
O(4) O 8 f 0.381(1) 0.688(1) 0.404(2) 1. 0.8(1)

loop_
_geom_angle_atom_site_label_1
_geom_angle_atom_site_label_2
_geom_angle_atom_site_label_3
_geom_angle
O(1) W O(1) 82.7(9)
O(1) W O(2) 88(1)
O(1) W O(3) 152(1)
O(1) W O(3) 72.9(8)
O(1) W O(4) 101(1)
O(1) W O(2) 81(1)
O(1) W O(3) 73.2(8)
O(1) W O(3) 80.6(8)
O(1) W O(4) 170(1)
O(2) W O(3) 102(1)
O(2) W O(3) 155(1)
O(2) W O(4) 109.4(9)
O(3) W O(3) 88(1)
O(3) W O(4) 101(1)
O(3) W O(4) 91(1)
O(1) In O(1) 104.5(9)
O(1) In O(2) 94.7(9)
O(1) In O(2) 88.4(8)
O(1) In O(4) 166(1)
O(1) In O(4) 89.4(9)
O(1) In O(2) 88.4(8)
O(1) In O(2) 94.7(9)
O(1) In O(4) 89.4(9)
O(1) In O(4) 166(1)
O(2) In O(2) 174.8(8)
O(2) In O(4) 85.9(7)
O(2) In O(4) 90.1(8)
O(2) In O(4) 90.1(8)
O(2) In O(4) 85.9(7)
O(4) In O(4) 76.6(6)
O(2) Li O(2) 65.6(6)
O(2) Li O(3) 159(1)
O(2) Li O(3) 94(1)
O(2) Li O(4) 82.6(7)
O(2) Li O(4) 81.7(7)
O(2) Li O(3) 94(1)
O(2) Li O(3) 159(1)
O(2) Li O(4) 81.7(7)
O(2) Li O(4) 82.6(7)
O(3) Li O(3) 107(1)
O(3) Li O(4) 96.2(9)
O(3) Li O(4) 94.9(8)
O(3) Li O(4) 94.9(8)
O(3) Li O(4) 96.2(9)
O(4) Li O(4) 161.3(8)

loop_
_geom_bond_atom_site_label_1
_geom_bond_atom_site_label_2
_geom_bond_distance
W O(1) 1.98(1)
W O(1) 2.16(1)
W O(2) 1.79(1)
W O(3) 1.84(1)
W O(3) 2.07(1)
W O(4) 1.81(1)
In O(1) 2.10(1)
In O(1) 2.10(1)
In O(2) 2.08(1)
In O(2) 2.08(1)
In O(4) 2.23(1)
In O(4) 2.23(1)
Li O(2) 2.37(2)
Li O(2) 2.37(2)
Li O(3) 2.15(1)
Li O(3) 2.15(1)
Li O(4) 2.07(1)
Li O(4) 2.07(1)
